data_7054136
loop_
_publ_author_name
'Kou, Hui-Zhong'
'Ni, Zhong-Hai'
'Liu, Cai-Ming'
'Zhang, De-Qing'
'Cui, Ai-Li'

_publ_section_title
;
 Cyanide-bridged 1D Mn(iii)--Fe(iii) bimetallic complexes: synthesis,
 crystal structure and magnetic properties
;
_journal_issue 11
_journal_name_full 'New Journal of Chemistry'
_journal_page_first 2296
_journal_paper_doi 10.1039/b9nj00316a
_journal_volume 33
_journal_year 2009
_chemical_formula_sum 'C37.35 H26.01 Cl3 Fe Mn N8.67 O4.5'
_chemical_formula_weight 885.37
_chemical_name_systematic
;
?
;
_space_group_IT_number 13
_symmetry_cell_setting monoclinic
_symmetry_space_group_name_Hall '-P 2yc'
_symmetry_space_group_name_H-M 'P 1 2/c 1'
_atom_sites_solution_hydrogens geom
_atom_sites_solution_primary direct
_atom_sites_solution_secondary difmap
_audit_creation_method SHELXL-97
_cell_angle_alpha 90.00
_cell_angle_beta 95.637(3)
_cell_angle_gamma 90.00
_cell_formula_units_Z 4
_cell_length_a 10.267(5)
_cell_length_b 13.751(6)
_cell_length_c 29.045(13)
_cell_measurement_reflns_used 8740
_cell_measurement_temperature 113(2)
_cell_measurement_theta_max 27.4835
_cell_measurement_theta_min 3.0448
_cell_volume 4081(3)
_computing_cell_refinement 'CrystalClear (Rigaku Corp., 2000)'
_computing_data_collection 'CrystalClear (Rigaku Corp., 2000)'
_computing_data_reduction 'CrystalClear (Rigaku Corp., 2000)'
_computing_molecular_graphics 'XP (Sheldrick, 1998)'
_computing_publication_material 'XP (Sheldrick, 1998)'
_computing_structure_refinement 'SHELXL-97 (Sheldrick, 1997)'
_computing_structure_solution 'SHELXS-97 (Sheldrick, 1990)'
_diffrn_ambient_temperature 113(2)
_diffrn_detector_area_resol_mean 28.5714
_diffrn_measured_fraction_theta_full 0.994
_diffrn_measured_fraction_theta_max 0.994
_diffrn_measurement_device_type 'Rigaku Saturn70 CCD (4x4 bin mode)'
_diffrn_measurement_method dtprofit.ref
_diffrn_radiation_monochromator Confocal
_diffrn_radiation_source 'Rotating Anode'
_diffrn_radiation_type 'Mo K\a'
_diffrn_radiation_wavelength 0.71070
_diffrn_reflns_av_R_equivalents 0.0853
_diffrn_reflns_av_sigmaI/netI 0.0741
_diffrn_reflns_limit_h_max 12
_diffrn_reflns_limit_h_min -12
_diffrn_reflns_limit_k_max 16
_diffrn_reflns_limit_k_min -16
_diffrn_reflns_limit_l_max 35
_diffrn_reflns_limit_l_min -35
_diffrn_reflns_number 39014
_diffrn_reflns_theta_full 26.00
_diffrn_reflns_theta_max 26.00
_diffrn_reflns_theta_min 3.05
_exptl_absorpt_coefficient_mu 0.912
_exptl_absorpt_correction_T_max 1.0000
_exptl_absorpt_correction_T_min 0.8146
_exptl_absorpt_correction_type multi-scan
_exptl_crystal_colour brown
_exptl_crystal_density_diffrn 1.441
_exptl_crystal_density_method 'not measured'
_exptl_crystal_description platelet
_exptl_crystal_F_000 1791
_exptl_crystal_size_max 0.12
_exptl_crystal_size_mid 0.10
_exptl_crystal_size_min 0.08
_refine_diff_density_max 3.355
_refine_diff_density_min -0.831
_refine_diff_density_rms 0.132
_refine_ls_extinction_method none
_refine_ls_goodness_of_fit_ref 1.079
_refine_ls_hydrogen_treatment constr
_refine_ls_matrix_type full
_refine_ls_number_parameters 515
_refine_ls_number_reflns 7980
_refine_ls_number_restraints 0
_refine_ls_restrained_S_all 1.079
_refine_ls_R_factor_all 0.0931
_refine_ls_R_factor_gt 0.0775
_refine_ls_shift/su_max 0.001
_refine_ls_shift/su_mean 0.000
_refine_ls_structure_factor_coef Fsqd
_refine_ls_weighting_details 'calc w=1/[\s^2^(Fo^2^)+(0.1208P)^2^+8.5537P] where P=(Fo^2^+2Fc^2^)/3'
_refine_ls_weighting_scheme calc
_refine_ls_wR_factor_gt 0.2129
_refine_ls_wR_factor_ref 0.2284
_reflns_number_gt 6310
_reflns_number_total 7980
_reflns_threshold_expression >2sigma(I)
_cod_data_source_file b9nj00316a.txt
_cod_data_source_block 1
_cod_depositor_comments
;
The following automatic conversions were performed:

'_exptl_absorpt_correction_type' value 'Multi-scan' changed to
'multi-scan' according to
/usr/data/users/saulius/automatic-downloads/retrospective/RSC/lib/dictionaries/cif_core.dic
dictionary named 'cif_core.dic' version 2.4.2 from 2011-04-26.

Automatic conversion script
Id: cif_fix_values 2281 2013-09-26 08:29:07Z andrius 
;
_cod_original_sg_symbol_H-M P2/c
_cod_original_formula_sum 'C37.35 H26.01 Cl3 Fe Mn N8.67 O4.50'
_cod_database_code 7054136

loop_
_symmetry_equiv_pos_as_xyz
'x, y, z'
'-x, y, -z+1/2'
'-x, -y, -z'
'x, -y, z-1/2'

loop_
_atom_site_label
_atom_site_type_symbol
_atom_site_fract_x
_atom_site_fract_y
_atom_site_fract_z
_atom_site_U_iso_or_equiv
_atom_site_adp_type
_atom_site_occupancy
_atom_site_symmetry_multiplicity
_atom_site_calc_flag
_atom_site_refinement_flags
Fe1 Fe 0.62160(6) 0.26441(5) 0.062072(19) 0.0177(2) Uani 1 1 d .
Mn1 Mn 1.12425(6) 0.29127(5) 0.06177(2) 0.0163(2) Uani 1 1 d .
Cl1 Cl 0.5507(2) -0.19379(12) 0.14322(7) 0.0657(5) Uani 1 1 d .
Cl3 Cl 1.15781(11) 0.34033(10) 0.30907(4) 0.0326(3) Uani 1 1 d .
Cl4 Cl 1.08363(18) 0.33708(11) -0.18662(4) 0.0498(4) Uani 1 1 d .
O1 O 0.7330(4) 0.0884(3) -0.03588(14) 0.0468(10) Uani 1 1 d .
O2 O 0.4862(4) 0.1711(3) 0.17873(12) 0.0462(10) Uani 1 1 d .
O3 O 1.0712(3) 0.3794(2) 0.01385(10) 0.0202(6) Uani 1 1 d .
O4 O 1.1731(3) 0.3851(2) 0.10859(10) 0.0211(7) Uani 1 1 d .
N1 N 0.9219(4) 0.2807(3) 0.08554(13) 0.0229(8) Uani 1 1 d .
N2 N 0.3254(4) 0.2893(3) 0.03505(13) 0.0249(9) Uani 1 1 d .
N3 N 0.5899(4) 0.3649(3) 0.10932(13) 0.0269(9) Uani 1 1 d .
N4 N 0.5798(4) 0.1781(3) 0.10905(13) 0.0263(9) Uani 1 1 d .
N5 N 0.6462(4) 0.1481(3) 0.02961(13) 0.0262(9) Uani 1 1 d .
N6 N 0.6622(4) 0.3250(3) 0.00275(13) 0.0225(8) Uani 1 1 d .
N7 N 1.0843(3) 0.1791(3) 0.01844(12) 0.0196(8) Uani 1 1 d .
N8 N 1.1792(4) 0.1828(3) 0.10544(12) 0.0199(8) Uani 1 1 d .
N9 N 0.9394(14) 0.9715(7) 0.1248(4) 0.107(5) Uani 0.67 1 d P
C1 C 0.8096(4) 0.2750(3) 0.08005(14) 0.0182(9) Uani 1 1 d .
C2 C 0.4361(4) 0.2797(3) 0.04197(14) 0.0187(9) Uani 1 1 d .
C3 C 0.6605(5) 0.4184(4) -0.01026(17) 0.0308(11) Uani 1 1 d .
H3A H 0.6340 0.4647 0.0102 0.037 Uiso 1 1 calc R
C4 C 0.6958(5) 0.4494(5) -0.0521(2) 0.0435(15) Uani 1 1 d .
H4A H 0.6924 0.5150 -0.0600 0.052 Uiso 1 1 calc R
C5 C 0.7361(6) 0.3815(5) -0.0819(2) 0.0496(16) Uani 1 1 d .
H5A H 0.7631 0.4007 -0.1101 0.059 Uiso 1 1 calc R
C6 C 0.7367(5) 0.2855(5) -0.07021(18) 0.0410(14) Uani 1 1 d .
H6A H 0.7625 0.2389 -0.0907 0.049 Uiso 1 1 calc R
C7 C 0.6984(5) 0.2574(4) -0.02716(16) 0.0283(11) Uani 1 1 d .
C8 C 0.6952(5) 0.1550(4) -0.01183(16) 0.0282(11) Uani 1 1 d .
C9 C 0.6254(4) 0.0621(3) 0.05385(17) 0.0270(10) Uani 1 1 d .
C10 C 0.6376(5) -0.0324(4) 0.0370(2) 0.0382(13) Uani 1 1 d .
H10A H 0.6609 -0.0424 0.0072 0.046 Uiso 1 1 calc R
C11 C 0.6148(6) -0.1105(4) 0.0647(2) 0.0453(15) Uani 1 1 d .
H11A H 0.6253 -0.1736 0.0543 0.054 Uiso 1 1 calc R
C12 C 0.5776(6) -0.0944(4) 0.1069(2) 0.0443(15) Uani 1 1 d .
C13 C 0.5602(6) -0.0005(4) 0.1258(2) 0.0417(14) Uani 1 1 d .
H13A H 0.5325 0.0077 0.1551 0.050 Uiso 1 1 calc R
C14 C 0.5868(5) 0.0789(4) 0.09811(18) 0.0321(11) Uani 1 1 d .
C15 C 0.5312(5) 0.2157(4) 0.14706(16) 0.0329(12) Uani 1 1 d .
C16 C 0.5384(5) 0.3235(4) 0.14651(16) 0.0313(12) Uani 1 1 d .
C17 C 0.4997(5) 0.3789(5) 0.18242(18) 0.0409(14) Uani 1 1 d .
H17A H 0.4617 0.3492 0.2066 0.049 Uiso 1 1 calc R
C18 C 0.5172(6) 0.4761(5) 0.18236(19) 0.0503(17) Uani 1 1 d .
H18A H 0.4906 0.5138 0.2063 0.060 Uiso 1 1 calc R
C19 C 0.5750(6) 0.5197(5) 0.1464(2) 0.0472(16) Uani 1 1 d .
H19A H 0.5911 0.5862 0.1465 0.057 Uiso 1 1 calc R
C20 C 0.6089(5) 0.4607(4) 0.10960(19) 0.0353(12) Uani 1 1 d .
H20A H 0.6454 0.4895 0.0849 0.042 Uiso 1 1 calc R
C21 C 1.0774(4) 0.3662(3) -0.03059(14) 0.0198(9) Uani 1 1 d .
C22 C 1.0780(4) 0.4487(3) -0.05978(15) 0.0228(9) Uani 1 1 d .
H22A H 1.0764 0.5105 -0.0468 0.027 Uiso 1 1 calc R
C23 C 1.0809(5) 0.4397(4) -0.10643(16) 0.0265(10) Uani 1 1 d .
H23A H 1.0826 0.4950 -0.1248 0.032 Uiso 1 1 calc R
C24 C 1.0812(5) 0.3476(4) -0.12661(16) 0.0309(11) Uani 1 1 d .
C25 C 1.0789(5) 0.2647(4) -0.09985(16) 0.0281(11) Uani 1 1 d .
H25A H 1.0780 0.2036 -0.1136 0.034 Uiso 1 1 calc R
C26 C 1.0780(5) 0.2737(3) -0.05178(15) 0.0223(10) Uani 1 1 d .
C27 C 1.0751(4) 0.1847(3) -0.02571(15) 0.0229(10) Uani 1 1 d .
H27A H 1.0658 0.1268 -0.0423 0.027 Uiso 1 1 calc R
C28 C 1.0829(5) 0.0851(3) 0.04286(16) 0.0249(10) Uani 1 1 d .
H28A H 1.0976 0.0321 0.0219 0.030 Uiso 1 1 calc R
H28B H 0.9991 0.0752 0.0549 0.030 Uiso 1 1 calc R
C29 C 1.1917(5) 0.0887(3) 0.08214(16) 0.0246(10) Uani 1 1 d .
H29A H 1.1828 0.0356 0.1036 0.029 Uiso 1 1 calc R
H29B H 1.2764 0.0836 0.0702 0.029 Uiso 1 1 calc R
C30 C 1.1921(4) 0.1900(3) 0.14968(15) 0.0221(9) Uani 1 1 d .
H30A H 1.2099 0.1334 0.1666 0.027 Uiso 1 1 calc R
C31 C 1.1813(4) 0.2781(3) 0.17487(14) 0.0214(9) Uani 1 1 d .
C32 C 1.1813(4) 0.2710(4) 0.22367(15) 0.0257(10) Uani 1 1 d .
H32A H 1.1900 0.2103 0.2378 0.031 Uiso 1 1 calc R
C33 C 1.1687(4) 0.3520(4) 0.25003(15) 0.0259(10) Uani 1 1 d .
C34 C 1.1628(4) 0.4443(4) 0.22940(16) 0.0268(10) Uani 1 1 d .
H34A H 1.1569 0.4996 0.2475 0.032 Uiso 1 1 calc R
C35 C 1.1657(5) 0.4531(4) 0.18249(15) 0.0261(10) Uani 1 1 d .
H35A H 1.1634 0.5147 0.1693 0.031 Uiso 1 1 calc R
C36 C 1.1721(4) 0.3703(3) 0.15352(14) 0.0207(9) Uani 1 1 d .
C37 C 0.9137(13) 1.0229(8) 0.1538(4) 0.069(3) Uani 0.67 1 d P
C38 C 0.885(2) 1.0885(11) 0.1851(4) 0.105(6) Uani 0.67 1 d P
O1W O 0.4176(15) 0.0604(8) 0.2465(4) 0.115(6) Uani 0.50 1 d P

loop_
_atom_site_aniso_label
_atom_site_aniso_U_11
_atom_site_aniso_U_22
_atom_site_aniso_U_33
_atom_site_aniso_U_23
_atom_site_aniso_U_13
_atom_site_aniso_U_12
Fe1 0.0110(4) 0.0237(4) 0.0181(3) -0.0016(2) 0.0007(2) 0.0010(2)
Mn1 0.0122(4) 0.0219(4) 0.0143(3) -0.0021(2) -0.0004(2) 0.0012(3)
Cl1 0.0850(14) 0.0419(9) 0.0697(11) 0.0180(8) 0.0048(10) -0.0081(9)
Cl3 0.0212(6) 0.0618(9) 0.0143(5) -0.0052(5) -0.0001(4) 0.0007(6)
Cl4 0.0792(11) 0.0532(9) 0.0177(6) 0.0011(5) 0.0091(6) 0.0081(8)
O1 0.051(3) 0.047(2) 0.044(2) -0.0136(18) 0.0114(19) 0.017(2)
O2 0.033(2) 0.076(3) 0.031(2) 0.0115(19) 0.0095(16) 0.005(2)
O3 0.0171(16) 0.0256(16) 0.0174(14) -0.0006(12) -0.0010(11) 0.0047(13)
O4 0.0204(16) 0.0259(17) 0.0169(14) -0.0018(12) 0.0006(12) -0.0025(13)
N1 0.016(2) 0.029(2) 0.0237(19) -0.0022(15) 0.0033(15) 0.0041(16)
N2 0.016(2) 0.033(2) 0.025(2) -0.0042(16) 0.0004(15) -0.0009(17)
N3 0.0117(19) 0.040(2) 0.028(2) -0.0104(17) -0.0032(15) 0.0040(17)
N4 0.0146(19) 0.041(2) 0.0227(19) 0.0048(17) -0.0016(15) 0.0005(17)
N5 0.020(2) 0.030(2) 0.027(2) -0.0061(16) -0.0036(16) 0.0051(17)
N6 0.0130(19) 0.029(2) 0.0247(19) 0.0013(16) 0.0000(14) 0.0009(16)
N7 0.0115(18) 0.0238(19) 0.0230(18) -0.0033(15) -0.0011(14) 0.0003(15)
N8 0.0152(19) 0.025(2) 0.0197(17) -0.0026(14) 0.0007(14) 0.0035(15)
N9 0.175(13) 0.048(6) 0.115(9) -0.031(6) 0.107(9) -0.042(7)
C1 0.017(2) 0.021(2) 0.017(2) -0.0039(16) 0.0026(16) 0.0068(18)
C2 0.019(2) 0.020(2) 0.017(2) -0.0046(16) 0.0018(17) -0.0031(17)
C3 0.024(3) 0.030(3) 0.036(3) 0.009(2) -0.007(2) -0.006(2)
C4 0.024(3) 0.056(4) 0.048(3) 0.024(3) -0.006(2) -0.009(3)
C5 0.030(3) 0.077(5) 0.043(3) 0.024(3) 0.003(2) -0.004(3)
C6 0.025(3) 0.069(4) 0.029(3) -0.002(3) 0.004(2) 0.004(3)
C7 0.017(2) 0.043(3) 0.025(2) -0.001(2) 0.0018(18) 0.003(2)
C8 0.021(2) 0.036(3) 0.027(2) -0.006(2) 0.0003(19) 0.007(2)
C9 0.017(2) 0.022(2) 0.040(3) 0.0007(19) -0.005(2) -0.0004(19)
C10 0.026(3) 0.033(3) 0.053(3) -0.006(2) -0.010(2) 0.003(2)
C11 0.040(4) 0.032(3) 0.061(4) 0.001(3) -0.010(3) 0.000(3)
C12 0.038(3) 0.023(3) 0.068(4) 0.011(3) -0.014(3) -0.008(2)
C13 0.032(3) 0.045(3) 0.046(3) 0.017(3) -0.003(2) -0.005(3)
C14 0.017(2) 0.035(3) 0.042(3) 0.003(2) -0.008(2) -0.004(2)
C15 0.016(2) 0.064(4) 0.017(2) 0.002(2) -0.0020(18) 0.003(2)
C16 0.014(2) 0.058(3) 0.021(2) -0.007(2) -0.0012(18) 0.002(2)
C17 0.019(3) 0.071(4) 0.033(3) -0.020(3) 0.000(2) 0.005(3)
C18 0.030(3) 0.087(5) 0.035(3) -0.032(3) 0.002(2) 0.011(3)
C19 0.033(3) 0.046(4) 0.059(4) -0.028(3) -0.011(3) 0.012(3)
C20 0.021(3) 0.038(3) 0.045(3) -0.012(2) -0.006(2) 0.006(2)
C21 0.010(2) 0.030(2) 0.019(2) -0.0021(17) -0.0009(16) 0.0006(18)
C22 0.018(2) 0.027(2) 0.023(2) 0.0016(18) 0.0036(17) 0.0046(19)
C23 0.023(2) 0.032(3) 0.025(2) 0.0047(19) 0.0032(19) 0.003(2)
C24 0.034(3) 0.042(3) 0.017(2) 0.0003(19) 0.0036(19) 0.003(2)
C25 0.033(3) 0.026(3) 0.025(2) -0.0051(19) 0.001(2) 0.003(2)
C26 0.019(2) 0.027(2) 0.020(2) -0.0023(17) -0.0001(17) -0.0012(19)
C27 0.019(2) 0.027(2) 0.022(2) -0.0086(18) 0.0001(17) -0.0009(19)
C28 0.022(2) 0.023(2) 0.030(2) -0.0039(18) 0.0037(19) -0.0015(19)
C29 0.022(2) 0.024(2) 0.027(2) -0.0036(18) 0.0000(18) 0.0041(19)
C30 0.012(2) 0.030(2) 0.023(2) 0.0037(18) -0.0040(17) 0.0023(18)
C31 0.013(2) 0.034(3) 0.017(2) -0.0016(17) -0.0016(16) -0.0008(18)
C32 0.016(2) 0.042(3) 0.019(2) 0.0028(19) 0.0006(17) 0.002(2)
C33 0.014(2) 0.048(3) 0.015(2) -0.0048(19) -0.0009(16) -0.002(2)
C34 0.018(2) 0.039(3) 0.023(2) -0.011(2) 0.0038(18) -0.002(2)
C35 0.022(2) 0.033(3) 0.024(2) -0.0060(19) 0.0037(18) -0.004(2)
C36 0.012(2) 0.033(3) 0.0164(19) -0.0060(17) -0.0005(16) -0.0036(18)
C37 0.094(9) 0.050(6) 0.066(7) 0.002(5) 0.023(6) -0.014(6)
C38 0.189(18) 0.076(9) 0.054(7) -0.013(6) 0.027(9) 0.024(10)
O1W 0.236(17) 0.078(7) 0.038(5) -0.018(5) 0.044(9) -0.090(9)

loop_
_atom_type_symbol
_atom_type_description
_atom_type_scat_dispersion_real
_atom_type_scat_dispersion_imag
_atom_type_scat_source
C C 0.0033 0.0016 'International Tables Vol C Tables 4.2.6.8 and 6.1.1.4'
H H 0.0000 0.0000 'International Tables Vol C Tables 4.2.6.8 and 6.1.1.4'
N N 0.0061 0.0033 'International Tables Vol C Tables 4.2.6.8 and 6.1.1.4'
O O 0.0106 0.0060 'International Tables Vol C Tables 4.2.6.8 and 6.1.1.4'
Mn Mn 0.3368 0.7283 'International Tables Vol C Tables 4.2.6.8 and 6.1.1.4'
Fe Fe 0.3463 0.8444 'International Tables Vol C Tables 4.2.6.8 and 6.1.1.4'
Cl Cl 0.1484 0.1585 'International Tables Vol C Tables 4.2.6.8 and 6.1.1.4'

loop_
_geom_angle_atom_site_label_1
_geom_angle_atom_site_label_2
_geom_angle_atom_site_label_3
_geom_angle
_geom_angle_site_symmetry_3
N5 Fe1 N4 83.07(18) .
N5 Fe1 C2 96.69(17) .
N4 Fe1 C2 89.97(17) .
N5 Fe1 C1 91.12(17) .
N4 Fe1 C1 98.18(17) .
C2 Fe1 C1 169.35(18) .
N5 Fe1 N6 82.69(17) .
N4 Fe1 N6 165.43(17) .
C2 Fe1 N6 88.68(16) .
C1 Fe1 N6 85.13(16) .
N5 Fe1 N3 165.75(18) .
N4 Fe1 N3 82.78(18) .
C2 Fe1 N3 84.90(16) .
C1 Fe1 N3 89.32(16) .
N6 Fe1 N3 111.53(17) .
O3 Mn1 O4 97.36(14) .
O3 Mn1 N8 171.64(14) .
O4 Mn1 N8 90.82(14) .
O3 Mn1 N7 90.28(14) .
O4 Mn1 N7 172.24(14) .
N8 Mn1 N7 81.50(16) .
O3 Mn1 N1 93.40(14) .
O4 Mn1 N1 90.62(14) .
N8 Mn1 N1 88.21(15) .
N7 Mn1 N1 90.26(14) .
O3 Mn1 N2 87.83(14) 1_655
O4 Mn1 N2 93.87(14) 1_655
N8 Mn1 N2 89.91(15) 1_655
N7 Mn1 N2 85.05(14) 1_655
N1 Mn1 N2 175.16(14) 1_655
C21 O3 Mn1 126.8(3) .
C36 O4 Mn1 125.0(3) .
C1 N1 Mn1 154.3(3) .
C2 N2 Mn1 149.5(4) 1_455
C20 N3 C16 118.2(4) .
C20 N3 Fe1 130.9(4) .
C16 N3 Fe1 110.8(3) .
C15 N4 C14 125.8(4) .
C15 N4 Fe1 118.4(4) .
C14 N4 Fe1 115.2(3) .
C8 N5 C9 126.4(4) .
C8 N5 Fe1 117.7(3) .
C9 N5 Fe1 115.4(3) .
C3 N6 C7 118.4(4) .
C3 N6 Fe1 130.3(3) .
C7 N6 Fe1 111.3(3) .
C27 N7 C28 122.1(4) .
C27 N7 Mn1 124.9(3) .
C28 N7 Mn1 112.5(3) .
C30 N8 C29 121.5(4) .
C30 N8 Mn1 124.9(3) .
C29 N8 Mn1 113.3(3) .
N1 C1 Fe1 172.5(4) .
N2 C2 Fe1 172.7(4) .
N6 C3 C4 123.5(5) .
N6 C3 H3A 118.2 .
C4 C3 H3A 118.2 .
C5 C4 C3 118.2(6) .
C5 C4 H4A 120.9 .
C3 C4 H4A 120.9 .
C6 C5 C4 120.0(5) .
C6 C5 H5A 120.0 .
C4 C5 H5A 120.0 .
C5 C6 C7 119.6(6) .
C5 C6 H6A 120.2 .
C7 C6 H6A 120.2 .
N6 C7 C6 120.3(5) .
N6 C7 C8 116.5(4) .
C6 C7 C8 123.2(5) .
O1 C8 N5 128.0(5) .
O1 C8 C7 121.1(5) .
N5 C8 C7 110.9(4) .
C10 C9 C14 121.2(5) .
C10 C9 N5 125.7(5) .
C14 C9 N5 113.1(4) .
C11 C10 C9 119.6(6) .
C11 C10 H10A 120.2 .
C9 C10 H10A 120.2 .
C12 C11 C10 119.2(6) .
C12 C11 H11A 120.4 .
C10 C11 H11A 120.4 .
C11 C12 C13 124.2(5) .
C11 C12 Cl1 119.7(5) .
C13 C12 Cl1 116.1(5) .
C14 C13 C12 116.6(5) .
C14 C13 H13A 121.7 .
C12 C13 H13A 121.7 .
C13 C14 C9 119.2(5) .
C13 C14 N4 127.7(5) .
C9 C14 N4 113.1(4) .
O2 C15 N4 127.7(6) .
O2 C15 C16 121.9(5) .
N4 C15 C16 110.5(4) .
N3 C16 C17 121.9(5) .
N3 C16 C15 116.5(4) .
C17 C16 C15 121.6(5) .
C18 C17 C16 119.8(6) .
C18 C17 H17A 120.1 .
C16 C17 H17A 120.1 .
C17 C18 C19 119.7(5) .
C17 C18 H18A 120.1 .
C19 C18 H18A 120.1 .
C18 C19 C20 118.5(6) .
C18 C19 H19A 120.7 .
C20 C19 H19A 120.7 .
N3 C20 C19 121.8(6) .
N3 C20 H20A 119.1 .
C19 C20 H20A 119.1 .
O3 C21 C26 123.8(4) .
O3 C21 C22 118.8(4) .
C26 C21 C22 117.4(4) .
C23 C22 C21 121.6(4) .
C23 C22 H22A 119.2 .
C21 C22 H22A 119.2 .
C22 C23 C24 120.0(4) .
C22 C23 H23A 120.0 .
C24 C23 H23A 120.0 .
C25 C24 C23 120.8(4) .
C25 C24 Cl4 119.7(4) .
C23 C24 Cl4 119.6(4) .
C24 C25 C26 119.3(4) .
C24 C25 H25A 120.3 .
C26 C25 H25A 120.3 .
C25 C26 C21 120.9(4) .
C25 C26 C27 116.8(4) .
C21 C26 C27 122.3(4) .
N7 C27 C26 125.1(4) .
N7 C27 H27A 117.5 .
C26 C27 H27A 117.5 .
N7 C28 C29 107.0(4) .
N7 C28 H28A 110.3 .
C29 C28 H28A 110.3 .
N7 C28 H28B 110.3 .
C29 C28 H28B 110.3 .
H28A C28 H28B 108.6 .
N8 C29 C28 106.5(4) .
N8 C29 H29A 110.4 .
C28 C29 H29A 110.4 .
N8 C29 H29B 110.4 .
C28 C29 H29B 110.4 .
H29A C29 H29B 108.6 .
N8 C30 C31 125.1(4) .
N8 C30 H30A 117.5 .
C31 C30 H30A 117.5 .
C36 C31 C32 119.6(4) .
C36 C31 C30 122.9(4) .
C32 C31 C30 117.5(4) .
C33 C32 C31 120.8(5) .
C33 C32 H32A 119.6 .
C31 C32 H32A 119.6 .
C32 C33 C34 120.1(4) .
C32 C33 Cl3 119.8(4) .
C34 C33 Cl3 120.0(4) .
C35 C34 C33 120.0(4) .
C35 C34 H34A 120.0 .
C33 C34 H34A 120.0 .
C34 C35 C36 121.7(5) .
C34 C35 H35A 119.2 .
C36 C35 H35A 119.2 .
O4 C36 C31 124.5(4) .
O4 C36 C35 117.8(4) .
C31 C36 C35 117.7(4) .
N9 C37 C38 175.4(13) .

loop_
_geom_bond_atom_site_label_1
_geom_bond_atom_site_label_2
_geom_bond_distance
_geom_bond_site_symmetry_2
Fe1 N5 1.886(4) .
Fe1 N4 1.889(4) .
Fe1 C2 1.947(5) .
Fe1 C1 1.955(5) .
Fe1 N6 1.994(4) .
Fe1 N3 1.996(4) .
Mn1 O3 1.885(3) .
Mn1 O4 1.906(3) .
Mn1 N8 2.003(4) .
Mn1 N7 2.008(4) .
Mn1 N1 2.258(4) .
Mn1 N2 2.277(4) 1_655
Cl1 C12 1.764(6) .
Cl3 C33 1.737(4) .
Cl4 C24 1.751(5) .
O1 C8 1.237(6) .
O2 C15 1.233(6) .
O3 C21 1.311(5) .
O4 C36 1.322(5) .
N1 C1 1.151(6) .
N2 C2 1.142(6) .
N2 Mn1 2.277(4) 1_455
N3 C20 1.332(7) .
N3 C16 1.372(6) .
N4 C15 1.358(6) .
N4 C14 1.404(7) .
N5 C8 1.353(6) .
N5 C9 1.403(6) .
N6 C3 1.339(6) .
N6 C7 1.349(6) .
N7 C27 1.279(6) .
N7 C28 1.475(6) .
N8 C30 1.283(6) .
N8 C29 1.472(6) .
N9 C37 1.150(14) .
C3 C4 1.369(7) .
C3 H3A 0.9300 .
C4 C5 1.365(9) .
C4 H4A 0.9300 .
C5 C6 1.363(9) .
C5 H5A 0.9300 .
C6 C7 1.402(7) .
C6 H6A 0.9300 .
C7 C8 1.478(7) .
C9 C10 1.399(7) .
C9 C14 1.401(7) .
C10 C11 1.377(8) .
C10 H10A 0.9300 .
C11 C12 1.337(9) .
C11 H11A 0.9300 .
C12 C13 1.421(8) .
C13 C14 1.399(7) .
C13 H13A 0.9300 .
C15 C16 1.484(8) .
C16 C17 1.381(7) .
C17 C18 1.349(9) .
C17 H17A 0.9300 .
C18 C19 1.387(10) .
C18 H18A 0.9300 .
C19 C20 1.412(7) .
C19 H19A 0.9300 .
C20 H20A 0.9300 .
C21 C26 1.414(6) .
C21 C22 1.417(6) .
C22 C23 1.364(6) .
C22 H22A 0.9300 .
C23 C24 1.397(7) .
C23 H23A 0.9300 .
C24 C25 1.381(7) .
C25 C26 1.402(6) .
C25 H25A 0.9300 .
C26 C27 1.441(6) .
C27 H27A 0.9300 .
C28 C29 1.517(7) .
C28 H28A 0.9700 .
C28 H28B 0.9700 .
C29 H29A 0.9700 .
C29 H29B 0.9700 .
C30 C31 1.425(6) .
C30 H30A 0.9300 .
C31 C36 1.411(6) .
C31 C32 1.421(6) .
C32 C33 1.365(7) .
C32 H32A 0.9300 .
C33 C34 1.403(7) .
C34 C35 1.371(6) .
C34 H34A 0.9300 .
C35 C36 1.421(6) .
C35 H35A 0.9300 .
C37 C38 1.336(16) .
O1W O1W 1.68(3) 2_655
